data_1567875
loop_
_publ_author_name
'McMillan, Angus E.'
'Wu, Wilson W. X.'
'Nichols, Paula L.'
'Wanner, Benedikt M.'
'Bode, Jeffrey W.'

_publ_section_title
;
 A Vending Machine for Drug-like Molecules - Automated Synthesis of
 Virtual Screening Hits
;
_journal_name_full 'Chemical Science'
_journal_paper_doi 10.1039/D2SC05182F
_journal_year 2022
_chemical_formula_moiety 'C18 H27 Cl N2 O, 2(C2 F3 O2)'
_chemical_formula_sum 'C22 H27 Cl F6 N2 O5'
_chemical_formula_weight 548.90
_space_group_crystal_system triclinic
_space_group_IT_number 2
_space_group_name_Hall '-P 1'
_space_group_name_H-M_alt 'P -1'
_atom_sites_solution_hydrogens mixed
_atom_sites_solution_primary dual
_audit_creation_date 2020-10-07
_audit_creation_method
;
Olex2 1.3
(compiled 2020.07.31 svn.rc2a77460 for OlexSys, GUI svn.r6145)
;
_audit_update_record
;
2022-04-28 deposited with the CCDC.	2022-10-28 downloaded from the CCDC.
;
_cell_angle_alpha 77.831(2)
_cell_angle_beta 85.1830(10)
_cell_angle_gamma 67.565(2)
_cell_formula_units_Z 2
_cell_length_a 9.12500(10)
_cell_length_b 10.2780(2)
_cell_length_c 13.8974(3)
_cell_measurement_reflns_used 18071
_cell_measurement_temperature 100.0(1)
_cell_measurement_theta_max 79.6140
_cell_measurement_theta_min 3.2370
_cell_volume 1177.66(4)
_computing_cell_refinement 'CrysAlisPro 1.171.40.68a (Rigaku OD, 2019)'
_computing_data_collection 'CrysAlisPro 1.171.40.68a (Rigaku OD, 2019)'
_computing_data_reduction 'CrysAlisPro 1.171.40.68a (Rigaku OD, 2019)'
_computing_molecular_graphics 'Olex2 1.3 (Dolomanov et al., 2009)'
_computing_publication_material 'Olex2 1.3 (Dolomanov et al., 2009)'
_computing_structure_refinement 'SHELXL 2018/3 (Sheldrick, 2015)'
_computing_structure_solution 'SHELXT 2014/4 (Sheldrick, 2014)'
_diffrn_ambient_environment N~2~
_diffrn_ambient_temperature 100.0(1)
_diffrn_detector 'Hybrid Pixel Array Detector'
_diffrn_detector_area_resol_mean 5.8140
_diffrn_detector_type 'Pilatus 300K'
_diffrn_measured_fraction_theta_full 0.998
_diffrn_measured_fraction_theta_max 0.969
_diffrn_measurement_details
;
List of Runs (angles in degrees, time in seconds):

  # Type    Start    End  Width  t~exp~   \w     \q     \k     \f   Frames
#--------------------------------------------------------------------------
  1  \w     25.00  51.00   0.50    0.10    --   48.62  77.00   0.00   52
  2  \w     26.00  52.00   0.50    0.10    --   48.62  77.00  90.00   52
  3  \w     33.00  67.00   0.50    0.10    --   48.62  57.00  90.00   68
  4  \w     33.00  98.00   0.50    0.10    --   48.62  57.00   0.00  130
  5  \w     35.00  92.00   0.50    0.10    --   48.62  57.00-120.00  114
  6  \w     76.00 119.00   0.50    0.10    --   58.00  79.00 110.04   86
  7  \w     36.00  69.00   0.50    0.10    --   58.00  79.00 110.04   66
  8  \w     46.00  77.00   0.50    0.10    --   70.00  79.00  88.37   62
  9  \w     46.00  74.00   0.50    0.10    --   70.00  79.00 153.71   56
 10  \w     46.00  71.00   0.50    0.10    --   70.00  79.00  29.94   50
 11  \w     80.00 107.00   0.50    0.10    --   70.00  79.00 153.71   54
 12  \w    107.00 139.00   0.50    0.10    --   74.00  79.00 -17.49   64
 13  \w     51.00  83.00   0.50    0.10    --   74.00  79.00 -17.49   64
 14  \w     50.00  84.00   0.50    0.10    --   74.00  79.00 -39.54   68
 15  \w     93.00 134.00   0.50    0.10    --   74.00  78.00 179.92   82
 16  \w     51.00  84.00   0.50    0.10    --   74.00  78.00 179.92   66
 17  \w     42.00  67.00   0.50    0.10    --   66.00  78.00  22.22   50
 18  \w     43.00  80.00   0.50    0.10    --   66.00  78.00-133.48   74
 19  \w     34.00  80.00   0.50    0.10    --   58.00  78.00-152.00   92
 20  \w     46.00  83.00   0.50    0.10    --   70.00  77.00 128.14   74
 21  \w     46.00  71.00   0.50    0.10    --   70.00  77.00 -41.14   50
 22  \w     86.00 115.00   0.50    0.13    --  110.00  77.00 -30.00   58
 23  \w    128.00 154.00   0.50    0.13    --  110.00  77.00  60.00   52
 24  \w     86.00 123.00   0.50    0.13    --  110.00  77.00  60.00   74
 25  \w     87.00 175.00   0.50    0.13    --  110.00  77.00-120.00  176
 26  \w     86.00 175.00   0.50    0.13    --  110.00  77.00 120.00  178
 27  \w     86.00 170.00   0.50    0.13    --  110.00  77.00-150.00  168
 28  \w     86.00 176.00   0.50    0.13    --  110.00  77.00 -60.00  180
 29  \w     86.00 173.00   0.50    0.13    --  110.00  77.00  90.00  174
 30  \w     89.00 176.00   0.50    0.13    --  110.00  77.00 -90.00  174
 31  \w    128.00 176.00   0.50    0.13    --  110.00  77.00 150.00   96
 32  \w     89.00 125.00   0.50    0.13    --  110.00  77.00 150.00   72
 33  \w    119.00 171.00   0.50    0.13    --  110.00  77.00 -30.00  104
 34  \w     36.00  61.00   0.50    0.10    --   58.00  76.00 162.49   50
 35  \w     53.00  85.00   0.50    0.10    --   74.00  74.00  58.66   64
 36  \w     53.00  94.00   0.50    0.10    --   74.00  73.00-135.00   82
 37  \w     53.00  79.00   0.50    0.10    --   74.00  71.00 -80.38   52
 38  \w     85.00 113.00   0.50    0.10    --   74.00  71.00 -80.38   56
 39  \w    153.00 178.00   0.50    0.13    --  110.00  57.00 -90.00   50
 40  \w     96.00 127.00   0.50    0.13    --  110.00  57.00 -90.00   62
 41  \w     95.00 121.00   0.50    0.13    --  110.00  57.00 150.00   52
 42  \w     95.00 139.00   0.50    0.13    --  110.00  57.00  60.00   88
 43  \w    150.00 178.00   0.50    0.13    --  110.00  57.00   0.00   56
 44  \w     94.00 163.00   0.50    0.13    --  110.00  57.00  90.00  138
 45  \w    142.00 177.00   0.50    0.13    --  110.00  57.00  30.00   70
 46  \w     95.00 125.00   0.50    0.13    --  110.00  57.00   0.00   60
 47  \w     94.00 177.00   0.50    0.13    --  110.00  57.00-180.00  166
 48  \w     97.00 139.00   0.50    0.13    --  110.00  57.00  30.00   84
 49  \w    108.00 140.00   0.50    0.13    --  110.00  38.00  30.00   64
 50  \w     82.00 108.00   0.50    0.13    --  110.00-125.00  60.00   52
 51  \w     71.00 113.00   0.50    0.13    --  110.00-125.00 120.00   84
 52  \w     42.00  68.00   0.50    0.13    --  110.00 -99.00-120.00   52
 53  \w     48.00 100.00   0.50    0.13    --  110.00 -99.00-180.00  104
 54  \w     73.00 103.00   0.50    0.13    --  110.00 -99.00-120.00   60
 55  \w     77.00 103.00   0.50    0.13    --  110.00 -99.00 -90.00   52
 56  \w     70.00  96.00   0.50    0.13    --  110.00 -99.00 -60.00   52
 57  \w     40.00  66.00   0.50    0.13    --  110.00 -99.00 -60.00   52
 58  \w     41.00  67.00   0.50    0.13    --  110.00 -99.00 -90.00   52
 59  \w     47.00  90.00   0.50    0.13    --  110.00 -99.00 120.00   86
 60  \w     62.00 118.00   0.50    0.10    --   48.62 178.00-180.00  112
 61  \w     68.00 120.00   0.50    0.10    --   48.62 178.00  60.00  104
 62  \w     46.00 121.00   0.50    0.13    --  110.00 -77.00 -60.00  150
 63  \w     40.00  68.00   0.50    0.13    --  110.00 -57.00  30.00   56
 64  \w    -19.00   6.00   0.50    0.10    --   48.62 -19.00-150.00   50
 65  \w    -84.00 -27.00   0.50    0.10    --  -26.00 150.00  58.39  114
 66  \w    -85.00 -18.00   0.50    0.13    --  -70.00 125.00-120.00  134
 67  \w     -1.00  26.00   0.50    0.10    --  -48.62  19.00 -30.00   54
 68  \w    -50.00 -25.00   0.50    0.10    --  -48.62 -77.00-120.00   50
 69  \w    -50.00 -25.00   0.50    0.10    --  -48.62 -77.00   0.00   50
 70  \w    -79.00 -38.00   0.50    0.10    --  -48.62 -38.00-120.00   82
 71  \w   -119.00 -92.00   0.50    0.10    --  -48.62 -38.00 -30.00   54
 72  \w    -88.00 -35.00   0.50    0.10    --  -48.62 -38.00-150.00  106
 73  \w    -90.00 -36.00   0.50    0.10    --  -48.62 -38.00 -30.00  108
 74  \w   -124.00 -55.00   0.50    0.10    --  -48.62 -19.00   0.00  138
 75  \w    -71.00 -46.00   0.50    0.13    --  -70.00 -77.00 -90.00   50
 76  \w    -72.00 -47.00   0.50    0.13    --  -70.00 -76.00  67.97   50
 77  \w    -78.00 -47.00   0.50    0.13    --  -70.00 -75.00 -54.37   62
;
_diffrn_measurement_device 'four-circle diffractometer'
_diffrn_measurement_device_type 'XtaLAB Synergy, Dualflex, Pilatus 300K'
_diffrn_measurement_method '\w scans'
_diffrn_orient_matrix_type 'CrysAlisPro convention (1999,Acta A55,543-557)'
_diffrn_orient_matrix_UB_11 0.1734566000
_diffrn_orient_matrix_UB_12 -0.1064776000
_diffrn_orient_matrix_UB_13 0.0103435000
_diffrn_orient_matrix_UB_21 0.0075025000
_diffrn_orient_matrix_UB_22 0.0309402000
_diffrn_orient_matrix_UB_23 0.1028451000
_diffrn_orient_matrix_UB_31 -0.0567375000
_diffrn_orient_matrix_UB_32 -0.1226022000
_diffrn_orient_matrix_UB_33 0.0466457000
_diffrn_radiation_monochromator mirror
_diffrn_radiation_probe x-ray
_diffrn_radiation_type 'Cu K\a'
_diffrn_radiation_wavelength 1.54184
_diffrn_reflns_av_R_equivalents 0.0344
_diffrn_reflns_av_unetI/netI 0.0213
_diffrn_reflns_Laue_measured_fraction_full 0.998
_diffrn_reflns_Laue_measured_fraction_max 0.969
_diffrn_reflns_limit_h_max 11
_diffrn_reflns_limit_h_min -11
_diffrn_reflns_limit_k_max 12
_diffrn_reflns_limit_k_min -13
_diffrn_reflns_limit_l_max 17
_diffrn_reflns_limit_l_min -17
_diffrn_reflns_number 28389
_diffrn_reflns_point_group_measured_fraction_full 0.998
_diffrn_reflns_point_group_measured_fraction_max 0.969
_diffrn_reflns_theta_full 67.684
_diffrn_reflns_theta_max 79.776
_diffrn_reflns_theta_min 3.253
_diffrn_source 'micro-focus sealed X-ray tube'
_diffrn_source_type 'PhotonJet (Cu) X-ray Source'
_exptl_absorpt_coefficient_mu 2.223
_exptl_absorpt_correction_T_max 1.000
_exptl_absorpt_correction_T_min 0.560
_exptl_absorpt_correction_type gaussian
_exptl_absorpt_process_details
;
CrysAlisPro 1.171.40.68a (Rigaku Oxford Diffraction, 2019)
Numerical absorption correction based on gaussian integration over
			a multifaceted crystal model
Empirical absorption correction using spherical harmonics,
 implemented in SCALE3 ABSPACK scaling algorithm.
;
_exptl_crystal_colour 'clear colourless'
_exptl_crystal_colour_lustre clear
_exptl_crystal_colour_primary colourless
_exptl_crystal_density_diffrn 1.548
_exptl_crystal_description block
_exptl_crystal_F_000 568
_exptl_crystal_size_max 0.259
_exptl_crystal_size_mid 0.116
_exptl_crystal_size_min 0.087
_refine_diff_density_max 0.316
_refine_diff_density_min -0.303
_refine_diff_density_rms 0.047
_refine_ls_extinction_method none
_refine_ls_goodness_of_fit_ref 1.073
_refine_ls_hydrogen_treatment mixed
_refine_ls_matrix_type full
_refine_ls_number_parameters 337
_refine_ls_number_reflns 4976
_refine_ls_number_restraints 6
_refine_ls_restrained_S_all 1.072
_refine_ls_R_factor_all 0.0340
_refine_ls_R_factor_gt 0.0316
_refine_ls_shift/su_max 0.001
_refine_ls_shift/su_mean 0.000
_refine_ls_structure_factor_coef Fsqd
_refine_ls_weighting_details 'w=1/[\s^2^(Fo^2^)+(0.0394P)^2^+0.5108P] where P=(Fo^2^+2Fc^2^)/3'
_refine_ls_weighting_scheme calc
_refine_ls_wR_factor_gt 0.0828
_refine_ls_wR_factor_ref 0.0842
_reflns_Friedel_coverage 0.000
_reflns_number_gt 4577
_reflns_number_total 4976
_reflns_threshold_expression 'I > 2\s(I)'
_cod_data_source_file d2sc05182f2.cif
_cod_data_source_block jb051020_1_1
_cod_database_code 1567875
_shelx_shelxl_version_number 2018/3
_chemical_oxdiff_formula C20H26ClF3N2O3
_shelx_space_group_comment
;
The symmetry employed for this shelxl refinement is uniquely defined
by the following loop, which should always be used as a source of
symmetry information in preference to the above space-group names.
They are only intended as comments.
;
_reflns_odcompleteness_completeness 99.90
_reflns_odcompleteness_iscentric 1
_reflns_odcompleteness_theta 66.97
_olex2_refinement_description
;
1. Fixed Uiso
 At 1.2 times of:
  All C(H) groups, All C(H,H) groups, All N(H,H) groups
2. Restrained distances
 N1-H1A = N1-H1B = N2-H2A = N2-H2B
 0.93 with sigma of 0.02
 H2A-H2B
 1.44 with sigma of 0.02
 H1A-H1B
 1.44 with sigma of 0.02
3.a Ternary CH refined with riding coordinates:
 C7(H7), C12(H12), C16(H16)
3.b Secondary CH2 refined with riding coordinates:
 C8(H8A,H8B), C10(H10A,H10B), C11(H11A,H11B), C13(H13A,H13B), C14(H14A,H14B),
 C15(H15A,H15B), C17(H17A,H17B), C18(H18A,H18B)
3.c Aromatic/amide H refined with riding coordinates:
 C2(H2), C3(H3), C4(H4), C5(H5)
;
_olex2_date_sample_data_collection 2020-10-05
_olex2_date_sample_submission 2020-10-02
_olex2_submission_original_sample_id jb051020_1_1
_olex2_submission_special_instructions 'No special instructions were received'
_oxdiff_exptl_absorpt_empirical_details
;
Empirical correction (ABSPACK) includes:
- Absorption correction using spherical harmonics
- Frame scaling
;
_oxdiff_exptl_absorpt_empirical_full_max 1.214
_oxdiff_exptl_absorpt_empirical_full_min 0.800

loop_
_space_group_symop_operation_xyz
'x, y, z'
'-x, -y, -z'

loop_
_atom_site_label
_atom_site_type_symbol
_atom_site_fract_x
_atom_site_fract_y
_atom_site_fract_z
_atom_site_U_iso_or_equiv
_atom_site_adp_type
_atom_site_occupancy
_atom_site_site_symmetry_order
_atom_site_calc_flag
_atom_site_refinement_flags_posn
_atom_site_refinement_flags_adp
_atom_site_refinement_flags_occupancy
_atom_site_disorder_assembly
_atom_site_disorder_group
Cl1 Cl 0.74224(4) 0.87287(3) 0.43243(2) 0.02528(9) Uani 1 1 d . . . . .
O1 O 0.42181(11) 0.84299(10) 0.75464(7) 0.01785(19) Uani 1 1 d . . . . .
N1 N 0.52104(13) 0.65636(11) 0.61757(8) 0.0150(2) Uani 1 1 d D . . . .
H1A H 0.5222(19) 0.6463(17) 0.5541(9) 0.018 Uiso 1 1 d D U . . .
H1B H 0.5660(18) 0.5648(15) 0.6516(10) 0.018 Uiso 1 1 d D U . . .
N2 N 0.32011(13) 0.42801(12) 0.93818(8) 0.0166(2) Uani 1 1 d D . . . .
H2A H 0.4282(15) 0.3884(17) 0.9392(12) 0.020 Uiso 1 1 d D U . . .
H2B H 0.2935(18) 0.4700(17) 0.9924(11) 0.020 Uiso 1 1 d D U . . .
C1 C 0.85555(16) 0.73136(14) 0.52205(10) 0.0195(3) Uani 1 1 d . . . . .
C2 C 1.01739(17) 0.67074(16) 0.50452(11) 0.0243(3) Uani 1 1 d . . . . .
H2 H 1.062571 0.710090 0.449342 0.029 Uiso 1 1 calc R U . . .
C3 C 1.11093(17) 0.55146(17) 0.56965(12) 0.0262(3) Uani 1 1 d . . . . .
H3 H 1.219354 0.510566 0.558281 0.031 Uiso 1 1 calc R U . . .
C4 C 1.04363(17) 0.49281(16) 0.65169(11) 0.0242(3) Uani 1 1 d . . . . .
H4 H 1.106408 0.411399 0.694591 0.029 Uiso 1 1 calc R U . . .
C5 C 0.88245(16) 0.55551(15) 0.66991(10) 0.0203(3) Uani 1 1 d . . . . .
H5 H 0.838280 0.516143 0.725581 0.024 Uiso 1 1 calc R U . . .
C6 C 0.78516(15) 0.67727(14) 0.60571(10) 0.0168(3) Uani 1 1 d . . . . .
C7 C 0.61156(15) 0.74733(13) 0.62945(9) 0.0158(2) Uani 1 1 d . . . . .
H7 H 0.567850 0.839303 0.583538 0.019 Uiso 1 1 calc R U . . .
C8 C 0.58604(15) 0.77635(14) 0.73409(10) 0.0171(3) Uani 1 1 d . . . . .
H8A H 0.630868 0.686602 0.780586 0.021 Uiso 1 1 calc R U . . .
H8B H 0.640490 0.838107 0.741972 0.021 Uiso 1 1 calc R U . . .
C9 C 0.33135(15) 0.75661(14) 0.74978(9) 0.0165(3) Uani 1 1 d . . . . .
C10 C 0.35060(15) 0.72125(14) 0.64659(9) 0.0165(3) Uani 1 1 d . . . . .
H10A H 0.299127 0.654877 0.644688 0.020 Uiso 1 1 calc R U . . .
H10B H 0.298187 0.808402 0.599281 0.020 Uiso 1 1 calc R U . . .
C11 C 0.38157(15) 0.62304(14) 0.83271(9) 0.0161(2) Uani 1 1 d . . . . .
H11A H 0.486647 0.558225 0.818131 0.019 Uiso 1 1 calc R U . . .
H11B H 0.387692 0.651998 0.893845 0.019 Uiso 1 1 calc R U . . .
C12 C 0.26818(15) 0.54301(14) 0.84670(9) 0.0162(3) Uani 1 1 d . . . . .
H12 H 0.278195 0.497186 0.790095 0.019 Uiso 1 1 calc R U . . .
C13 C 0.09503(15) 0.64043(14) 0.85697(10) 0.0183(3) Uani 1 1 d . . . . .
H13A H 0.079840 0.670784 0.919817 0.022 Uiso 1 1 calc R U . . .
H13B H 0.027637 0.587139 0.855826 0.022 Uiso 1 1 calc R U . . .
C14 C 0.04654(15) 0.77274(14) 0.77389(10) 0.0195(3) Uani 1 1 d . . . . .
H14A H 0.046552 0.743399 0.711967 0.023 Uiso 1 1 calc R U . . .
H14B H -0.060235 0.836895 0.785951 0.023 Uiso 1 1 calc R U . . .
C15 C 0.15983(15) 0.85212(14) 0.76647(10) 0.0191(3) Uani 1 1 d . . . . .
H15A H 0.127052 0.934135 0.712524 0.023 Uiso 1 1 calc R U . . .
H15B H 0.153329 0.887688 0.826661 0.023 Uiso 1 1 calc R U . . .
C16 C 0.25694(16) 0.31362(15) 0.94701(10) 0.0204(3) Uani 1 1 d . . . . .
H16 H 0.141379 0.343993 0.944889 0.024 Uiso 1 1 calc R U . . .
C17 C 0.35198(18) 0.18747(16) 0.90159(12) 0.0280(3) Uani 1 1 d . . . . .
H17A H 0.450334 0.186715 0.868779 0.034 Uiso 1 1 calc R U . . .
H17B H 0.294957 0.143347 0.871963 0.034 Uiso 1 1 calc R U . . .
C18 C 0.34461(19) 0.17240(16) 1.01161(12) 0.0278(3) Uani 1 1 d . . . . .
H18A H 0.283053 0.119306 1.048211 0.033 Uiso 1 1 calc R U . . .
H18B H 0.438456 0.162681 1.045026 0.033 Uiso 1 1 calc R U . . .
F1A F 1.01376(10) 0.14065(9) 0.95223(7) 0.02759(19) Uani 1 1 d . . . . .
F2A F 0.86697(10) 0.08234(9) 0.86951(7) 0.02770(19) Uani 1 1 d . . . . .
F3A F 0.97393(10) 0.23111(9) 0.79758(6) 0.0293(2) Uani 1 1 d . . . . .
O1A O 0.64346(11) 0.28852(11) 0.94310(7) 0.0230(2) Uani 1 1 d . . . . .
O2A O 0.78383(12) 0.43144(10) 0.90238(7) 0.0229(2) Uani 1 1 d . . . . .
C1A C 0.90310(16) 0.19174(15) 0.88054(10) 0.0199(3) Uani 1 1 d . . . . .
C2A C 0.76011(15) 0.31770(14) 0.91005(9) 0.0179(3) Uani 1 1 d . . . . .
F1B F 0.36529(12) 0.90352(9) 0.41532(7) 0.0332(2) Uani 1 1 d . . . . .
F2B F 0.16810(10) 0.89176(9) 0.34901(7) 0.0322(2) Uani 1 1 d . . . . .
F3B F 0.36054(11) 0.91913(9) 0.25889(6) 0.0285(2) Uani 1 1 d . . . . .
O1B O 0.50784(12) 0.62567(10) 0.42492(7) 0.0236(2) Uani 1 1 d . . . . .
O2B O 0.36892(13) 0.63311(10) 0.29697(8) 0.0265(2) Uani 1 1 d . . . . .
C1B C 0.32563(16) 0.85124(14) 0.34535(10) 0.0191(3) Uani 1 1 d . . . . .
C2B C 0.40975(15) 0.68632(14) 0.35730(9) 0.0172(3) Uani 1 1 d . . . . .

loop_
_atom_site_aniso_label
_atom_site_aniso_U_11
_atom_site_aniso_U_22
_atom_site_aniso_U_33
_atom_site_aniso_U_23
_atom_site_aniso_U_13
_atom_site_aniso_U_12
Cl1 0.03224(19) 0.01905(17) 0.02136(17) 0.00007(12) 0.00610(13) -0.00942(14)
O1 0.0179(4) 0.0135(4) 0.0229(5) -0.0059(4) 0.0035(4) -0.0061(4)
N1 0.0164(5) 0.0124(5) 0.0152(5) -0.0023(4) -0.0007(4) -0.0043(4)
N2 0.0180(5) 0.0146(5) 0.0157(5) -0.0013(4) 0.0008(4) -0.0054(4)
C1 0.0226(6) 0.0157(6) 0.0220(6) -0.0058(5) 0.0025(5) -0.0086(5)
C2 0.0249(7) 0.0266(7) 0.0293(7) -0.0147(6) 0.0092(6) -0.0156(6)
C3 0.0171(6) 0.0303(8) 0.0367(8) -0.0203(7) 0.0038(6) -0.0086(6)
C4 0.0214(7) 0.0214(7) 0.0288(7) -0.0107(6) -0.0056(5) -0.0026(5)
C5 0.0213(6) 0.0185(6) 0.0209(6) -0.0060(5) -0.0005(5) -0.0061(5)
C6 0.0173(6) 0.0147(6) 0.0195(6) -0.0054(5) 0.0006(5) -0.0061(5)
C7 0.0171(6) 0.0117(6) 0.0173(6) -0.0011(5) 0.0011(5) -0.0052(5)
C8 0.0166(6) 0.0159(6) 0.0193(6) -0.0046(5) 0.0019(5) -0.0063(5)
C9 0.0170(6) 0.0132(6) 0.0180(6) -0.0022(5) 0.0005(5) -0.0048(5)
C10 0.0152(6) 0.0147(6) 0.0181(6) -0.0006(5) -0.0009(5) -0.0051(5)
C11 0.0160(6) 0.0145(6) 0.0161(6) -0.0021(5) 0.0005(5) -0.0044(5)
C12 0.0176(6) 0.0151(6) 0.0139(6) -0.0005(5) -0.0001(5) -0.0050(5)
C13 0.0161(6) 0.0186(6) 0.0192(6) -0.0025(5) 0.0014(5) -0.0063(5)
C14 0.0151(6) 0.0180(6) 0.0213(6) -0.0022(5) 0.0001(5) -0.0025(5)
C15 0.0174(6) 0.0145(6) 0.0216(6) -0.0021(5) 0.0019(5) -0.0030(5)
C16 0.0207(6) 0.0180(7) 0.0228(7) -0.0025(5) 0.0026(5) -0.0089(5)
C17 0.0284(7) 0.0222(7) 0.0367(8) -0.0112(6) 0.0059(6) -0.0114(6)
C18 0.0296(8) 0.0181(7) 0.0334(8) 0.0029(6) -0.0009(6) -0.0104(6)
F1A 0.0218(4) 0.0226(4) 0.0334(5) -0.0005(3) -0.0097(3) -0.0034(3)
F2A 0.0286(4) 0.0194(4) 0.0363(5) -0.0104(4) -0.0012(4) -0.0074(3)
F3A 0.0273(4) 0.0257(4) 0.0277(4) -0.0041(4) 0.0092(3) -0.0044(4)
O1A 0.0188(5) 0.0235(5) 0.0225(5) -0.0014(4) 0.0010(4) -0.0049(4)
O2A 0.0301(5) 0.0172(5) 0.0195(5) -0.0038(4) 0.0006(4) -0.0069(4)
C1A 0.0197(6) 0.0174(6) 0.0207(6) -0.0030(5) -0.0012(5) -0.0052(5)
C2A 0.0199(6) 0.0169(6) 0.0133(6) -0.0019(5) -0.0028(5) -0.0031(5)
F1B 0.0511(6) 0.0218(4) 0.0281(5) -0.0100(4) -0.0077(4) -0.0108(4)
F2B 0.0209(4) 0.0207(4) 0.0465(5) -0.0021(4) 0.0024(4) -0.0011(3)
F3B 0.0433(5) 0.0173(4) 0.0236(4) -0.0009(3) 0.0068(4) -0.0129(4)
O1B 0.0250(5) 0.0200(5) 0.0213(5) -0.0041(4) -0.0063(4) -0.0022(4)
O2B 0.0363(6) 0.0154(5) 0.0265(5) -0.0035(4) -0.0125(4) -0.0060(4)
C1B 0.0232(6) 0.0160(6) 0.0179(6) -0.0034(5) 0.0006(5) -0.0070(5)
C2B 0.0190(6) 0.0136(6) 0.0178(6) -0.0015(5) 0.0003(5) -0.0057(5)

loop_
_atom_type_symbol
_atom_type_description
_atom_type_scat_dispersion_real
_atom_type_scat_dispersion_imag
_atom_type_scat_source
C C 0.0181 0.0091 'International Tables Vol C Tables 4.2.6.8 and 6.1.1.4'
H H 0.0000 0.0000 'International Tables Vol C Tables 4.2.6.8 and 6.1.1.4'
Cl Cl 0.3639 0.7018 'International Tables Vol C Tables 4.2.6.8 and 6.1.1.4'
F F 0.0727 0.0534 'International Tables Vol C Tables 4.2.6.8 and 6.1.1.4'
N N 0.0311 0.0180 'International Tables Vol C Tables 4.2.6.8 and 6.1.1.4'
O O 0.0492 0.0322 'International Tables Vol C Tables 4.2.6.8 and 6.1.1.4'

loop_
_exptl_crystal_face_index_h
_exptl_crystal_face_index_k
_exptl_crystal_face_index_l
_exptl_crystal_face_perp_dist
0 0 -1 0.0395
0 0 1 0.0477
0 -2 1 0.0618
0 2 -1 0.0480
1 0 0 0.1161
-1 0 0 0.1074
-5 -4 1 0.1202
5 5 -2 0.1176
-5 -5 -1 0.1161
-5 -1 -5 0.1030
1 -4 6 0.0631
5 5 1 0.1227
-4 -2 -7 0.0861
-5 -6 -1 0.1123
1 -2 8 0.0576
-3 -2 -8 0.0700
-1 -3 -9 0.0469
-4 -6 -2 0.1021
0 -1 -9 0.0391
1 2 9 0.0445
0 -4 -8 0.0362
1 -2 -9 0.0518
-1 2 9 0.0600
0 -5 -6 0.0390
-1 6 4 0.0617
0 -6 -4 0.0485
3 -3 -6 0.0803
-3 2 6 0.0928
0 6 1 0.0534
4 2 6 0.0904
2 1 9 0.0399

loop_
_geom_angle_atom_site_label_1
_geom_angle_atom_site_label_2
_geom_angle_atom_site_label_3
_geom_angle
_geom_angle_site_symmetry_1
_geom_angle_site_symmetry_3
_geom_angle_publ_flag
C8 O1 C9 113.85(9) . . ?
H1A N1 H1B 104.1(13) . . ?
C7 N1 H1A 111.5(10) . . ?
C7 N1 H1B 112.1(10) . . ?
C10 N1 H1A 106.9(10) . . ?
C10 N1 H1B 110.3(10) . . ?
C10 N1 C7 111.63(10) . . ?
H2A N2 H2B 104.2(13) . . ?
C12 N2 H2A 108.7(11) . . ?
C12 N2 H2B 109.1(10) . . ?
C16 N2 H2A 109.3(11) . . ?
C16 N2 H2B 110.6(11) . . ?
C16 N2 C12 114.35(10) . . ?
C2 C1 Cl1 117.23(11) . . ?
C2 C1 C6 121.49(13) . . ?
C6 C1 Cl1 121.21(10) . . ?
C1 C2 H2 120.2 . . ?
C3 C2 C1 119.58(14) . . ?
C3 C2 H2 120.2 . . ?
C2 C3 H3 119.9 . . ?
C2 C3 C4 120.20(13) . . ?
C4 C3 H3 119.9 . . ?
C3 C4 H4 120.0 . . ?
C3 C4 C5 119.97(14) . . ?
C5 C4 H4 120.0 . . ?
C4 C5 H5 119.5 . . ?
C4 C5 C6 121.03(13) . . ?
C6 C5 H5 119.5 . . ?
C1 C6 C5 117.68(12) . . ?
C1 C6 C7 122.30(12) . . ?
C5 C6 C7 120.01(12) . . ?
N1 C7 C6 111.39(10) . . ?
N1 C7 H7 108.3 . . ?
N1 C7 C8 108.60(10) . . ?
C6 C7 H7 108.3 . . ?
C6 C7 C8 111.93(11) . . ?
C8 C7 H7 108.3 . . ?
O1 C8 C7 110.95(10) . . ?
O1 C8 H8A 109.4 . . ?
O1 C8 H8B 109.4 . . ?
C7 C8 H8A 109.4 . . ?
C7 C8 H8B 109.4 . . ?
H8A C8 H8B 108.0 . . ?
O1 C9 C10 108.56(10) . . ?
O1 C9 C11 110.14(10) . . ?
O1 C9 C15 104.82(10) . . ?
C10 C9 C11 113.52(10) . . ?
C15 C9 C10 110.11(10) . . ?
C15 C9 C11 109.34(11) . . ?
N1 C10 C9 112.36(10) . . ?
N1 C10 H10A 109.1 . . ?
N1 C10 H10B 109.1 . . ?
C9 C10 H10A 109.1 . . ?
C9 C10 H10B 109.1 . . ?
H10A C10 H10B 107.9 . . ?
C9 C11 H11A 108.9 . . ?
C9 C11 H11B 108.9 . . ?
H11A C11 H11B 107.7 . . ?
C12 C11 C9 113.29(10) . . ?
C12 C11 H11A 108.9 . . ?
C12 C11 H11B 108.9 . . ?
N2 C12 C11 107.04(10) . . ?
N2 C12 H12 108.9 . . ?
N2 C12 C13 109.96(10) . . ?
C11 C12 H12 108.9 . . ?
C11 C12 C13 113.15(11) . . ?
C13 C12 H12 108.9 . . ?
C12 C13 H13A 109.4 . . ?
C12 C13 H13B 109.4 . . ?
C12 C13 C14 111.37(11) . . ?
H13A C13 H13B 108.0 . . ?
C14 C13 H13A 109.4 . . ?
C14 C13 H13B 109.4 . . ?
C13 C14 H14A 109.4 . . ?
C13 C14 H14B 109.4 . . ?
H14A C14 H14B 108.0 . . ?
C15 C14 C13 111.18(11) . . ?
C15 C14 H14A 109.4 . . ?
C15 C14 H14B 109.4 . . ?
C9 C15 C14 112.40(11) . . ?
C9 C15 H15A 109.1 . . ?
C9 C15 H15B 109.1 . . ?
C14 C15 H15A 109.1 . . ?
C14 C15 H15B 109.1 . . ?
H15A C15 H15B 107.9 . . ?
N2 C16 H16 116.6 . . ?
N2 C16 C17 117.20(12) . . ?
N2 C16 C18 117.56(12) . . ?
C17 C16 H16 116.6 . . ?
C17 C16 C18 60.37(10) . . ?
C18 C16 H16 116.6 . . ?
C16 C17 H17A 117.8 . . ?
C16 C17 H17B 117.8 . . ?
C16 C17 C18 59.94(9) . . ?
H17A C17 H17B 114.9 . . ?
C18 C17 H17A 117.8 . . ?
C18 C17 H17B 117.8 . . ?
C16 C18 C17 59.69(10) . . ?
C16 C18 H18A 117.8 . . ?
C16 C18 H18B 117.8 . . ?
C17 C18 H18A 117.8 . . ?
C17 C18 H18B 117.8 . . ?
H18A C18 H18B 114.9 . . ?
F1A C1A C2A 108.85(11) . . ?
F2A C1A F1A 106.90(11) . . ?
F2A C1A F3A 107.57(11) . . ?
F2A C1A C2A 113.71(11) . . ?
F3A C1A F1A 106.47(11) . . ?
F3A C1A C2A 112.93(11) . . ?
O1A C2A O2A 129.80(13) . . ?
O1A C2A C1A 115.48(12) . . ?
O2A C2A C1A 114.56(12) . . ?
F1B C1B C2B 112.96(11) . . ?
F2B C1B F1B 106.54(11) . . ?
F2B C1B F3B 106.69(11) . . ?
F2B C1B C2B 111.84(11) . . ?
F3B C1B F1B 106.90(11) . . ?
F3B C1B C2B 111.51(11) . . ?
O1B C2B O2B 128.95(12) . . ?
O1B C2B C1B 116.35(11) . . ?
O2B C2B C1B 114.70(11) . . ?

loop_
_geom_bond_atom_site_label_1
_geom_bond_atom_site_label_2
_geom_bond_distance
_geom_bond_site_symmetry_2
_geom_bond_publ_flag
Cl1 C1 1.7437(14) . ?
O1 C8 1.4226(15) . ?
O1 C9 1.4381(16) . ?
N1 H1A 0.908(12) . ?
N1 H1B 0.909(13) . ?
N1 C7 1.5038(16) . ?
N1 C10 1.4975(16) . ?
N2 H2A 0.913(13) . ?
N2 H2B 0.916(13) . ?
N2 C12 1.5093(16) . ?
N2 C16 1.4745(17) . ?
C1 C2 1.3892(19) . ?
C1 C6 1.3957(19) . ?
C2 H2 0.9300 . ?
C2 C3 1.384(2) . ?
C3 H3 0.9300 . ?
C3 C4 1.384(2) . ?
C4 H4 0.9300 . ?
C4 C5 1.3876(19) . ?
C5 H5 0.9300 . ?
C5 C6 1.4016(19) . ?
C6 C7 1.5094(17) . ?
C7 H7 0.9800 . ?
C7 C8 1.5267(18) . ?
C8 H8A 0.9700 . ?
C8 H8B 0.9700 . ?
C9 C10 1.5325(18) . ?
C9 C11 1.5376(17) . ?
C9 C15 1.5262(17) . ?
C10 H10A 0.9700 . ?
C10 H10B 0.9700 . ?
C11 H11A 0.9700 . ?
C11 H11B 0.9700 . ?
C11 C12 1.5276(18) . ?
C12 H12 0.9800 . ?
C12 C13 1.5278(17) . ?
C13 H13A 0.9700 . ?
C13 H13B 0.9700 . ?
C13 C14 1.5306(18) . ?
C14 H14A 0.9700 . ?
C14 H14B 0.9700 . ?
C14 C15 1.5282(19) . ?
C15 H15A 0.9700 . ?
C15 H15B 0.9700 . ?
C16 H16 0.9800 . ?
C16 C17 1.4921(19) . ?
C16 C18 1.496(2) . ?
C17 H17A 0.9700 . ?
C17 H17B 0.9700 . ?
C17 C18 1.502(2) . ?
C18 H18A 0.9700 . ?
C18 H18B 0.9700 . ?
F1A C1A 1.3534(16) . ?
F2A C1A 1.3268(16) . ?
F3A C1A 1.3374(16) . ?
O1A C2A 1.2399(17) . ?
O2A C2A 1.2496(17) . ?
C1A C2A 1.5464(18) . ?
F1B C1B 1.3390(16) . ?
F2B C1B 1.3349(16) . ?
F3B C1B 1.3357(16) . ?
O1B C2B 1.2415(16) . ?
O2B C2B 1.2418(16) . ?
C1B C2B 1.5490(18) . ?

loop_
_geom_torsion_atom_site_label_1
_geom_torsion_atom_site_label_2
_geom_torsion_atom_site_label_3
_geom_torsion_atom_site_label_4
_geom_torsion
_geom_torsion_site_symmetry_1
_geom_torsion_site_symmetry_2
_geom_torsion_site_symmetry_3
_geom_torsion_site_symmetry_4
_geom_torsion_publ_flag
Cl1 C1 C2 C3 -175.25(10) . . . . ?
Cl1 C1 C6 C5 174.53(10) . . . . ?
Cl1 C1 C6 C7 -6.99(18) . . . . ?
O1 C9 C10 N1 52.94(13) . . . . ?
O1 C9 C11 C12 167.51(10) . . . . ?
O1 C9 C15 C14 -174.38(10) . . . . ?
N1 C7 C8 O1 -56.90(13) . . . . ?
N2 C12 C13 C14 170.28(11) . . . . ?
N2 C16 C17 C18 107.83(14) . . . . ?
N2 C16 C18 C17 -107.23(14) . . . . ?
C1 C2 C3 C4 0.1(2) . . . . ?
C1 C6 C7 N1 110.27(14) . . . . ?
C1 C6 C7 C8 -127.93(13) . . . . ?
C2 C1 C6 C5 -2.52(19) . . . . ?
C2 C1 C6 C7 175.96(12) . . . . ?
C2 C3 C4 C5 -1.4(2) . . . . ?
C3 C4 C5 C6 0.7(2) . . . . ?
C4 C5 C6 C1 1.19(19) . . . . ?
C4 C5 C6 C7 -177.32(12) . . . . ?
C5 C6 C7 N1 -71.29(15) . . . . ?
C5 C6 C7 C8 50.51(16) . . . . ?
C6 C1 C2 C3 1.9(2) . . . . ?
C6 C7 C8 O1 179.70(10) . . . . ?
C7 N1 C10 C9 -52.76(14) . . . . ?
C8 O1 C9 C10 -58.31(13) . . . . ?
C8 O1 C9 C11 66.54(13) . . . . ?
C8 O1 C9 C15 -175.95(10) . . . . ?
C9 O1 C8 C7 62.05(13) . . . . ?
C9 C11 C12 N2 -172.54(10) . . . . ?
C9 C11 C12 C13 -51.24(14) . . . . ?
C10 N1 C7 C6 176.72(10) . . . . ?
C10 N1 C7 C8 53.01(13) . . . . ?
C10 C9 C11 C12 -70.53(14) . . . . ?
C10 C9 C15 C14 69.04(14) . . . . ?
C11 C9 C10 N1 -69.89(14) . . . . ?
C11 C9 C15 C14 -56.33(14) . . . . ?
C11 C12 C13 C14 50.65(15) . . . . ?
C12 N2 C16 C17 89.01(15) . . . . ?
C12 N2 C16 C18 157.98(12) . . . . ?
C12 C13 C14 C15 -53.47(15) . . . . ?
C13 C14 C15 C9 57.77(15) . . . . ?
C15 C9 C10 N1 167.16(10) . . . . ?
C15 C9 C11 C12 52.84(14) . . . . ?
C16 N2 C12 C11 -162.48(10) . . . . ?
C16 N2 C12 C13 74.23(13) . . . . ?
F1A C1A C2A O1A -101.78(13) . . . . ?
F1A C1A C2A O2A 74.09(14) . . . . ?
F2A C1A C2A O1A 17.27(16) . . . . ?
F2A C1A C2A O2A -166.87(11) . . . . ?
F3A C1A C2A O1A 140.21(12) . . . . ?
F3A C1A C2A O2A -43.92(16) . . . . ?
F1B C1B C2B O1B -3.98(17) . . . . ?
F1B C1B C2B O2B 176.10(12) . . . . ?
F2B C1B C2B O1B -124.17(13) . . . . ?
F2B C1B C2B O2B 55.90(16) . . . . ?
F3B C1B C2B O1B 116.45(13) . . . . ?
F3B C1B C2B O2B -63.48(16) . . . . ?

loop_
_exptl_oxdiff_crystal_face_indexfrac_h
_exptl_oxdiff_crystal_face_indexfrac_k
_exptl_oxdiff_crystal_face_indexfrac_l
_exptl_oxdiff_crystal_face_x
_exptl_oxdiff_crystal_face_y
_exptl_oxdiff_crystal_face_z
-0.0003 0.0000 -0.9995 -0.0104 -0.1028 -0.0466
0.0003 -0.0000 0.9995 0.0104 0.1028 0.0466
-0.0029 -2.0015 1.0002 0.2230 0.0409 0.2922
0.0029 2.0015 -1.0002 -0.2230 -0.0409 -0.2922
0.9990 -0.0024 -0.0006 0.1735 0.0074 -0.0564
-0.9990 0.0024 0.0006 -0.1735 -0.0074 0.0564
-5.2298 -4.4410 1.4139 -0.4196 -0.0312 0.9071
4.6055 5.1423 -1.7250 0.2335 0.0162 -0.9722
-5.0691 -5.3112 -0.6709 -0.3207 -0.2714 0.9075
-4.8449 -1.4183 -5.4149 -0.7454 -0.6371 0.1962
0.6290 -3.6524 5.7098 0.5571 0.4789 0.6784
5.0485 5.3299 0.6154 0.3145 0.2661 -0.9112
-3.7762 -1.9974 -7.3615 -0.5185 -0.8472 0.1157
-4.7309 -5.7414 -1.4497 -0.2243 -0.3622 0.9047
1.2656 -1.5042 7.6837 0.4592 0.7532 0.4710
-2.8492 -2.3199 -8.2450 -0.3325 -0.9411 0.0615
-1.2667 -2.6832 -8.8201 -0.0252 -0.9996 -0.0106
-3.8226 -6.3316 -2.4670 -0.0144 -0.4783 0.8781
-0.3517 -1.2253 -9.0165 -0.0238 -0.9678 -0.2504
0.8775 2.0679 8.9696 0.0248 0.9930 0.1151
-0.3499 -3.9953 -8.0071 0.2819 -0.9497 0.1362
1.1448 -1.5468 -8.5763 0.2746 -0.9213 -0.2754
-1.0597 1.7029 8.5835 -0.2763 0.9275 0.2517
-0.1838 -5.1445 -6.4782 0.4489 -0.8268 0.3390
-0.5381 5.6051 4.3142 -0.6455 0.6131 -0.4554
0.0158 -5.9884 -3.7586 0.6015 -0.5717 0.5580
2.7190 -2.9536 -5.9783 0.7243 -0.6858 -0.0710
-3.4410 1.5066 6.1742 -0.6934 0.6558 0.2985
-0.3753 5.9490 0.6307 -0.6920 0.2461 -0.6786
4.4747 2.3837 6.4426 0.5890 0.7699 -0.2456
1.6541 1.3877 8.8149 0.2303 0.9619 0.1472
